data_7021936
loop_
_publ_author_name
'Vaughan, Jamila G.'
'Reid, Brodie L.'
'Ramchandani, Sushil'
'Wright, Phillip J.'
'Muzzioli, Sara'
'Skelton, Brian W.'
'Raiteri, Paolo'
'Brown, David H.'
'Stagni, Stefano'
'Massi, Massimiliano'

_publ_section_title
;
 The photochemistry of rhenium(i) tricarbonyl N-heterocyclic carbene
 complexes.
;
_journal_issue 39
_journal_name_full 'Dalton transactions (Cambridge, England : 2003)'
_journal_page_first 14100
_journal_page_last 14114
_journal_paper_doi 10.1039/c3dt51614h
_journal_volume 42
_journal_year 2013
_chemical_formula_moiety 'C22 H26 Br N3 O5 P Re, 0.5(C4 H10 O)'
_chemical_formula_sum 'C24 H31 Br N3 O5.5 P Re'
_chemical_formula_weight 746.6
_chemical_name_systematic
;
?
;
_space_group_IT_number 14
_symmetry_cell_setting monoclinic
_symmetry_space_group_name_Hall '-P 2ybc'
_symmetry_space_group_name_H-M 'P 1 21/c 1'
_atom_sites_solution_hydrogens geom
_atom_sites_solution_primary direct
_atom_sites_solution_secondary difmap
_audit_creation_date 2012-07-16T10:24:58-00:00
_audit_creation_method 'WinGX routine CIF_UPDATE'
_cell_angle_alpha 90
_cell_angle_beta 100.172(4)
_cell_angle_gamma 90
_cell_formula_units_Z 4
_cell_length_a 16.3806(5)
_cell_length_b 12.9573(10)
_cell_length_c 12.8904(10)
_cell_measurement_reflns_used 13674
_cell_measurement_temperature 100(2)
_cell_measurement_theta_max 34.3564
_cell_measurement_theta_min 2.7086
_cell_volume 2693.0(3)
_computing_cell_refinement
;
CrysAlisPro, Oxford Diffraction Ltd.,
Version 1.171.33.52 (release 06-11-2009 CrysAlis171 .NET)
(compiled Nov 6 2009,16:24:50)
;
_computing_data_collection
;
CrysAlisPro, Oxford Diffraction Ltd.,
Version 1.171.33.52 (release 06-11-2009 CrysAlis171 .NET)
(compiled Nov 6 2009,16:24:50)
;
_computing_data_reduction
;
CrysAlisPro, Oxford Diffraction Ltd.,
Version 1.171.33.52 (release 06-11-2009 CrysAlis171 .NET)
(compiled Nov 6 2009,16:24:50)
;
_computing_molecular_graphics 'OrtepII (Johnson, C. K. (1976)'
_computing_publication_material 'WinGX Farrugia, L. J. (1999)'
_computing_structure_refinement 'SHELXL-97 (Sheldrick, 2008)'
_diffrn_ambient_temperature 100(2)
_diffrn_detector_area_resol_mean 16.0009
_diffrn_measured_fraction_theta_full 0.999
_diffrn_measured_fraction_theta_max 0.999
_diffrn_measurement_device_type 'Oxford Diffraction Xcalibur diffractometer'
_diffrn_measurement_method '\w scans'
_diffrn_orient_matrix_UB_11 0.0050016
_diffrn_orient_matrix_UB_12 -0.0459681
_diffrn_orient_matrix_UB_13 0.0304166
_diffrn_orient_matrix_UB_21 0.0137652
_diffrn_orient_matrix_UB_22 0.0295348
_diffrn_orient_matrix_UB_23 0.0461024
_diffrn_orient_matrix_UB_31 -0.0414796
_diffrn_orient_matrix_UB_32 0.0042583
_diffrn_orient_matrix_UB_33 0.0085386
_diffrn_radiation_monochromator graphite
_diffrn_radiation_type MoK\a
_diffrn_radiation_wavelength 0.71073
_diffrn_reflns_av_R_equivalents 0.057
_diffrn_reflns_av_unetI/netI 0.045
_diffrn_reflns_limit_h_max 21
_diffrn_reflns_limit_h_min -22
_diffrn_reflns_limit_k_max 17
_diffrn_reflns_limit_k_min -17
_diffrn_reflns_limit_l_max 17
_diffrn_reflns_limit_l_min -17
_diffrn_reflns_number 40569
_diffrn_reflns_theta_full 29
_diffrn_reflns_theta_max 29
_diffrn_reflns_theta_min 2.71
_exptl_absorpt_coefficient_mu 6.096
_exptl_absorpt_correction_T_max 0.562
_exptl_absorpt_correction_T_min 0.335
_exptl_absorpt_correction_type analytical
_exptl_absorpt_process_details
;
CrysAlisPro, Oxford Diffraction Ltd.,
Analytical numeric absorption correction using a multifaceted crystal
model based on expressions derived by R.C. Clark & J.S.
(Clark, R. C. & Reid, J. S. (1995). Acta Cryst. A51, 887-897)

;
_exptl_crystal_colour yellow
_exptl_crystal_density_diffrn 1.841
_exptl_crystal_density_method 'not measured'
_exptl_crystal_description prism
_exptl_crystal_F_000 1460
_exptl_crystal_size_max 0.22
_exptl_crystal_size_mid 0.16
_exptl_crystal_size_min 0.11
_refine_diff_density_max 2.381
_refine_diff_density_min -1.833
_refine_diff_density_rms 0.185
_refine_ls_extinction_method none
_refine_ls_goodness_of_fit_ref 1.072
_refine_ls_hydrogen_treatment constr
_refine_ls_matrix_type full
_refine_ls_number_parameters 348
_refine_ls_number_reflns 7154
_refine_ls_number_restraints 7
_refine_ls_restrained_S_all 1.074
_refine_ls_R_factor_all 0.0378
_refine_ls_R_factor_gt 0.0316
_refine_ls_shift/su_max 0.001
_refine_ls_shift/su_mean 0
_refine_ls_structure_factor_coef Fsqd
_refine_ls_weighting_details 'calc w=1/[\s^2^(Fo^2^)+(0.0377P)^2^] where P=(Fo^2^+2Fc^2^)/3'
_refine_ls_weighting_scheme calc
_refine_ls_wR_factor_gt 0.0753
_refine_ls_wR_factor_ref 0.0783
_reflns_number_gt 6358
_reflns_number_total 7154
_reflns_threshold_expression I>2\s(I)
_cod_data_source_file c3dt51614h.txt
_cod_data_source_block mxm56y
_cod_original_sg_symbol_Hall '-p 2ybc'
_cod_original_formula_sum 'C24 H31 Br N3 O5.50 P Re'
_cod_database_code 7021936

loop_
_symmetry_equiv_pos_as_xyz
'x, y, z'
'-x, y+1/2, -z+1/2'
'-x, -y, -z'
'x, -y-1/2, z-1/2'

loop_
_atom_site_label
_atom_site_type_symbol
_atom_site_fract_x
_atom_site_fract_y
_atom_site_fract_z
_atom_site_U_iso_or_equiv
_atom_site_adp_type
_atom_site_occupancy
_atom_site_symmetry_multiplicity
_atom_site_calc_flag
_atom_site_refinement_flags
_atom_site_disorder_assembly
_atom_site_disorder_group
Re1 Re 0.226819(8) 0.511781(10) 0.343234(11) 0.01252(5) Uani 1 1 d . . .
Br1 Br 0.09039(2) 0.60545(3) 0.24583(3) 0.01816(9) Uani 1 1 d . . .
C10 C 0.3279(2) 0.4528(3) 0.4130(3) 0.0181(8) Uani 1 1 d . . .
O10 O 0.39060(16) 0.4194(2) 0.4526(2) 0.0242(6) Uani 1 1 d . . .
C20 C 0.2746(2) 0.5169(3) 0.2202(3) 0.0183(8) Uani 1 1 d . . .
O20 O 0.3039(2) 0.5165(2) 0.1447(3) 0.0250(7) Uani 1 1 d . . .
N1 N 0.29638(19) 0.7488(2) 0.3909(3) 0.0191(7) Uani 1 1 d . . .
C11 C 0.3444(2) 0.7653(3) 0.3093(3) 0.0198(8) Uani 1 1 d . . .
C12 C 0.4036(2) 0.6943(3) 0.2915(4) 0.0249(9) Uani 1 1 d . . .
H12 H 0.413 0.6332 0.3326 0.03 Uiso 1 1 calc R . .
C13 C 0.4490(3) 0.7144(3) 0.2121(4) 0.0314(10) Uani 1 1 d . . .
H13 H 0.4883 0.6654 0.1967 0.038 Uiso 1 1 calc R . .
C14 C 0.4373(3) 0.8045(4) 0.1559(4) 0.0360(11) Uani 1 1 d . . .
H14 H 0.4701 0.8182 0.1037 0.043 Uiso 1 1 calc R . .
C15 C 0.3788(3) 0.8758(4) 0.1738(4) 0.0353(11) Uani 1 1 d . . .
H15 H 0.3708 0.9376 0.1336 0.042 Uiso 1 1 calc R . .
C16 C 0.3316(2) 0.8561(3) 0.2512(3) 0.0247(9) Uani 1 1 d . . .
H16 H 0.291 0.9043 0.2643 0.03 Uiso 1 1 calc R . .
C2 C 0.2539(2) 0.6613(3) 0.4063(3) 0.0162(7) Uani 1 1 d . . .
N3 N 0.21567(19) 0.6874(2) 0.4897(3) 0.0192(7) Uani 1 1 d . . .
C21 C 0.1656(2) 0.6154(3) 0.5294(3) 0.0179(8) Uani 1 1 d . . .
N22 N 0.16496(19) 0.5219(2) 0.4843(3) 0.0159(6) Uani 1 1 d . . .
C23 C 0.1199(2) 0.4470(3) 0.5215(3) 0.0208(8) Uani 1 1 d . . .
H23 H 0.1195 0.3797 0.492 0.025 Uiso 1 1 calc R . .
C24 C 0.0749(2) 0.4643(4) 0.6000(3) 0.0242(9) Uani 1 1 d . . .
H24 H 0.0443 0.4098 0.6243 0.029 Uiso 1 1 calc R . .
C25 C 0.0745(2) 0.5617(4) 0.6433(3) 0.0260(9) Uani 1 1 d . . .
H25 H 0.0424 0.5756 0.6964 0.031 Uiso 1 1 calc R . .
C26 C 0.1215(2) 0.6388(3) 0.6084(3) 0.0253(9) Uani 1 1 d . . .
H26 H 0.1234 0.7061 0.638 0.03 Uiso 1 1 calc R . .
C4 C 0.2340(3) 0.7879(3) 0.5237(3) 0.0249(9) Uani 1 1 d . . .
H4 H 0.2146 0.8225 0.5796 0.03 Uiso 1 1 calc R . .
C5 C 0.2840(3) 0.8261(3) 0.4625(3) 0.0249(9) Uani 1 1 d . . .
H5 H 0.3072 0.8935 0.4666 0.03 Uiso 1 1 calc R . .
P1 P 0.17465(6) 0.34890(7) 0.28622(8) 0.01400(18) Uani 1 1 d . . .
O11 O 0.21952(15) 0.2843(2) 0.2056(2) 0.0178(5) Uani 1 1 d . . .
C111 C 0.3067(2) 0.2584(3) 0.2305(3) 0.0228(8) Uani 1 1 d . . .
H11A H 0.3232 0.2439 0.3068 0.027 Uiso 1 1 calc R . .
H11B H 0.3409 0.3161 0.2116 0.027 Uiso 1 1 calc R . .
C112 C 0.3182(3) 0.1641(3) 0.1670(4) 0.0352(11) Uani 1 1 d . . .
H11C H 0.287 0.1065 0.1899 0.053 Uiso 1 1 calc R . .
H11D H 0.3773 0.1463 0.1774 0.053 Uiso 1 1 calc R . .
H11E H 0.298 0.1781 0.0921 0.053 Uiso 1 1 calc R . .
O12 O 0.17137(15) 0.26929(19) 0.3800(2) 0.0175(5) Uani 1 1 d . . .
C121 C 0.1401(2) 0.1637(3) 0.3594(3) 0.0223(8) Uani 1 1 d . . .
H12A H 0.1315 0.1492 0.2829 0.027 Uiso 1 1 calc R . .
H12B H 0.0863 0.1558 0.3835 0.027 Uiso 1 1 calc R . .
C122 C 0.2019(3) 0.0899(3) 0.4171(4) 0.0321(10) Uani 1 1 d . . .
H12C H 0.2541 0.0955 0.3902 0.048 Uiso 1 1 calc R . .
H12D H 0.1804 0.0194 0.4065 0.048 Uiso 1 1 calc R . .
H12E H 0.2117 0.1063 0.4925 0.048 Uiso 1 1 calc R . .
O13 O 0.08200(15) 0.3381(2) 0.2223(2) 0.0175(5) Uani 1 1 d . . .
C131 C 0.0630(2) 0.3598(3) 0.1098(3) 0.0204(8) Uani 1 1 d . . .
H13A H 0.0837 0.3031 0.0699 0.024 Uiso 1 1 calc R . .
H13B H 0.0904 0.4247 0.0942 0.024 Uiso 1 1 calc R . .
C132 C -0.0288(2) 0.3697(4) 0.0783(3) 0.0322(10) Uani 1 1 d . . .
H13C H -0.0556 0.3078 0.1003 0.048 Uiso 1 1 calc R . .
H13D H -0.0431 0.3772 0.0016 0.048 Uiso 1 1 calc R . .
H13E H -0.0479 0.4305 0.1123 0.048 Uiso 1 1 calc R . .
C101 C 0.5476(10) 0.8538(12) 0.4888(13) 0.054(4) Uani 0.5 1 d PD A -1
H10A H 0.5776 0.884 0.5542 0.081 Uiso 0.5 1 calc PR A -1
H10B H 0.5846 0.8077 0.4586 0.081 Uiso 0.5 1 calc PR A -1
H10C H 0.4999 0.8145 0.5038 0.081 Uiso 0.5 1 calc PR A -1
C102 C 0.5185(6) 0.9364(8) 0.4135(10) 0.044(3) Uani 0.5 1 d PD A -1
H10D H 0.567 0.9783 0.4034 0.053 Uiso 0.5 1 calc PR A -1
H10E H 0.4955 0.9044 0.3448 0.053 Uiso 0.5 1 calc PR A -1
O103 O 0.4580(5) 1.0031(5) 0.4420(7) 0.047(2) Uani 0.5 1 d PD A -1
C104 C 0.4857(7) 1.0725(10) 0.5247(9) 0.044(3) Uani 0.5 1 d PD A -1
H10F H 0.5401 1.101 0.5155 0.053 Uiso 0.5 1 calc PR A -1
H10G H 0.4939 1.0345 0.5924 0.053 Uiso 0.5 1 calc PR A -1
C105 C 0.4275(10) 1.1586(11) 0.5298(12) 0.040(3) Uani 0.5 1 d PD A -1
H10H H 0.4169 1.1946 0.4618 0.059 Uiso 0.5 1 calc PR A -1
H10I H 0.4517 1.2069 0.5852 0.059 Uiso 0.5 1 calc PR A -1
H10J H 0.3752 1.1315 0.5456 0.059 Uiso 0.5 1 calc PR A -1

loop_
_atom_site_aniso_label
_atom_site_aniso_U_11
_atom_site_aniso_U_22
_atom_site_aniso_U_33
_atom_site_aniso_U_23
_atom_site_aniso_U_13
_atom_site_aniso_U_12
Re1 0.01521(8) 0.01179(8) 0.01115(8) -0.00046(5) 0.00396(6) 0.00125(5)
Br1 0.01905(18) 0.01824(18) 0.0174(2) 0.00274(14) 0.00371(14) 0.00281(13)
C10 0.0243(19) 0.0137(17) 0.019(2) -0.0016(15) 0.0119(16) -0.0017(14)
O10 0.0216(14) 0.0299(16) 0.0206(16) 0.0021(13) 0.0025(11) 0.0047(12)
C20 0.0207(19) 0.0137(17) 0.021(2) 0.0008(15) 0.0036(16) 0.0009(13)
O20 0.0394(18) 0.0195(14) 0.0210(17) 0.0021(12) 0.0187(14) 0.0007(12)
N1 0.0242(16) 0.0138(15) 0.0187(18) -0.0023(13) 0.0021(13) -0.0006(12)
C11 0.0226(19) 0.0173(18) 0.018(2) -0.0009(15) 0.0000(15) -0.0037(14)
C12 0.021(2) 0.019(2) 0.033(3) 0.0019(17) 0.0020(17) -0.0008(15)
C13 0.022(2) 0.029(2) 0.044(3) -0.003(2) 0.0061(19) -0.0017(17)
C14 0.028(2) 0.038(3) 0.045(3) 0.005(2) 0.014(2) -0.0119(19)
C15 0.039(3) 0.027(2) 0.039(3) 0.008(2) 0.006(2) -0.0103(19)
C16 0.024(2) 0.0186(19) 0.031(2) -0.0006(17) 0.0028(17) -0.0053(15)
C2 0.0184(17) 0.0180(18) 0.0110(18) 0.0015(14) -0.0004(14) 0.0032(13)
N3 0.0270(17) 0.0155(16) 0.0151(17) -0.0047(13) 0.0035(13) 0.0051(12)
C21 0.0205(18) 0.0206(19) 0.0114(19) -0.0012(15) -0.0002(14) 0.0060(14)
N22 0.0165(15) 0.0219(16) 0.0101(16) -0.0004(12) 0.0044(12) 0.0044(12)
C23 0.0222(19) 0.026(2) 0.015(2) 0.0033(16) 0.0061(15) 0.0027(15)
C24 0.021(2) 0.036(2) 0.016(2) 0.0043(18) 0.0058(16) 0.0022(17)
C25 0.024(2) 0.042(3) 0.013(2) -0.0011(18) 0.0069(16) 0.0100(18)
C26 0.030(2) 0.031(2) 0.014(2) -0.0073(17) 0.0023(16) 0.0083(17)
C4 0.035(2) 0.018(2) 0.021(2) -0.0067(16) 0.0014(17) 0.0052(16)
C5 0.036(2) 0.0127(18) 0.023(2) -0.0023(16) -0.0038(17) 0.0037(15)
P1 0.0167(4) 0.0138(4) 0.0118(5) 0.0006(3) 0.0033(4) 0.0002(3)
O11 0.0185(13) 0.0172(13) 0.0183(15) -0.0035(11) 0.0048(11) 0.0019(10)
C111 0.0202(19) 0.024(2) 0.025(2) -0.0040(17) 0.0081(16) 0.0014(15)
C112 0.022(2) 0.032(2) 0.053(3) -0.017(2) 0.009(2) 0.0033(17)
O12 0.0257(14) 0.0123(12) 0.0140(14) -0.0004(10) 0.0018(11) -0.0020(10)
C121 0.030(2) 0.0172(19) 0.019(2) 0.0014(16) 0.0009(16) -0.0036(15)
C122 0.033(2) 0.019(2) 0.045(3) 0.007(2) 0.009(2) -0.0001(17)
O13 0.0171(12) 0.0220(14) 0.0131(14) 0.0019(11) 0.0019(10) 0.0006(10)
C131 0.0247(19) 0.024(2) 0.0120(19) 0.0030(15) 0.0020(15) 0.0025(15)
C132 0.023(2) 0.053(3) 0.017(2) 0.003(2) -0.0048(17) 0.0032(19)
C101 0.065(12) 0.047(8) 0.055(11) 0.007(7) 0.026(8) 0.023(7)
C102 0.024(5) 0.051(7) 0.059(9) 0.011(6) 0.013(5) -0.005(4)
O103 0.044(5) 0.041(4) 0.061(6) -0.016(4) 0.020(4) -0.011(3)
C104 0.035(6) 0.073(9) 0.023(6) 0.005(6) 0.004(5) 0.004(5)
C105 0.049(8) 0.044(7) 0.032(7) -0.008(5) 0.023(6) 0.002(6)

loop_
_atom_type_symbol
_atom_type_description
_atom_type_scat_dispersion_real
_atom_type_scat_dispersion_imag
_atom_type_scat_source
C C 0.0033 0.0016 'International Tables Vol C Tables 4.2.6.8 and 6.1.1.4'
H H 0 0 'International Tables Vol C Tables 4.2.6.8 and 6.1.1.4'
N N 0.0061 0.0033 'International Tables Vol C Tables 4.2.6.8 and 6.1.1.4'
O O 0.0106 0.006 'International Tables Vol C Tables 4.2.6.8 and 6.1.1.4'
P P 0.1023 0.0942 'International Tables Vol C Tables 4.2.6.8 and 6.1.1.4'
Br Br -0.2901 2.4595 'International Tables Vol C Tables 4.2.6.8 and 6.1.1.4'
Re Re -1.0185 7.231 'International Tables Vol C Tables 4.2.6.8 and 6.1.1.4'

loop_
_exptl_crystal_face_index_h
_exptl_crystal_face_index_k
_exptl_crystal_face_index_l
_exptl_crystal_face_perp_dist
-1 -1 1 0.0764
-1 2 -2 0.0685
1 1 -2 0.064
0 -1 -1 0.1
0 1 1 0.1003
-1 0 0 0.0511
1 0 0 0.0556
3 -1 1 0.0621
2 3 -3 0.0586

loop_
_geom_angle_atom_site_label_1
_geom_angle_atom_site_label_2
_geom_angle_atom_site_label_3
_geom_angle
C20 Re1 C10 87.45(16)
C20 Re1 C2 101.57(15)
C10 Re1 C2 94.62(15)
C20 Re1 N22 174.12(14)
C10 Re1 N22 96.94(14)
C2 Re1 N22 74.25(13)
C20 Re1 P1 87.15(12)
C10 Re1 P1 91.45(11)
C2 Re1 P1 169.56(10)
N22 Re1 P1 96.61(9)
C20 Re1 Br1 91.50(12)
C10 Re1 Br1 176.42(11)
C2 Re1 Br1 82.23(10)
N22 Re1 Br1 83.88(8)
P1 Re1 Br1 91.92(2)
O10 C10 Re1 177.3(3)
O20 C20 Re1 177.8(3)
C2 N1 C5 111.2(3)
C2 N1 C11 126.1(3)
C5 N1 C11 122.6(3)
C12 C11 C16 121.1(4)
C12 C11 N1 120.8(4)
C16 C11 N1 118.1(3)
C11 C12 C13 118.5(4)
C11 C12 H12 120.7
C13 C12 H12 120.7
C14 C13 C12 120.4(4)
C14 C13 H13 119.8
C12 C13 H13 119.8
C13 C14 C15 121.3(4)
C13 C14 H14 119.4
C15 C14 H14 119.4
C14 C15 C16 119.2(4)
C14 C15 H15 120.4
C16 C15 H15 120.4
C15 C16 C11 119.5(4)
C15 C16 H16 120.2
C11 C16 H16 120.2
N1 C2 N3 102.9(3)
N1 C2 Re1 141.5(3)
N3 C2 Re1 115.5(3)
C2 N3 C4 111.9(3)
C2 N3 C21 120.0(3)
C4 N3 C21 128.1(3)
N22 C21 C26 123.5(4)
N22 C21 N3 113.8(3)
C26 C21 N3 122.7(4)
C21 N22 C23 117.1(3)
C21 N22 Re1 115.8(2)
C23 N22 Re1 126.8(3)
N22 C23 C24 122.7(4)
N22 C23 H23 118.6
C24 C23 H23 118.6
C23 C24 C25 119.4(4)
C23 C24 H24 120.3
C25 C24 H24 120.3
C24 C25 C26 119.0(4)
C24 C25 H25 120.5
C26 C25 H25 120.5
C21 C26 C25 118.3(4)
C21 C26 H26 120.8
C25 C26 H26 120.8
C5 C4 N3 106.4(3)
C5 C4 H4 126.8
N3 C4 H4 126.8
C4 C5 N1 107.5(3)
C4 C5 H5 126.2
N1 C5 H5 126.2
O12 P1 O13 100.23(14)
O12 P1 O11 103.48(14)
O13 P1 O11 96.99(14)
O12 P1 Re1 113.77(10)
O13 P1 Re1 119.99(11)
O11 P1 Re1 119.19(10)
C111 O11 P1 121.5(2)
O11 C111 C112 106.4(3)
O11 C111 H11A 110.5
C112 C111 H11A 110.5
O11 C111 H11B 110.5
C112 C111 H11B 110.5
H11A C111 H11B 108.6
C111 C112 H11C 109.5
C111 C112 H11D 109.5
H11C C112 H11D 109.5
C111 C112 H11E 109.5
H11C C112 H11E 109.5
H11D C112 H11E 109.5
C121 O12 P1 121.5(2)
O12 C121 C122 108.9(3)
O12 C121 H12A 109.9
C122 C121 H12A 109.9
O12 C121 H12B 109.9
C122 C121 H12B 109.9
H12A C121 H12B 108.3
C121 C122 H12C 109.5
C121 C122 H12D 109.5
H12C C122 H12D 109.5
C121 C122 H12E 109.5
H12C C122 H12E 109.5
H12D C122 H12E 109.5
C131 O13 P1 120.8(2)
O13 C131 C132 108.4(3)
O13 C131 H13A 110
C132 C131 H13A 110
O13 C131 H13B 110
C132 C131 H13B 110
H13A C131 H13B 108.4
C131 C132 H13C 109.5
C131 C132 H13D 109.5
H13C C132 H13D 109.5
C131 C132 H13E 109.5
H13C C132 H13E 109.5
H13D C132 H13E 109.5
O103 C102 C101 115.8(10)
O103 C102 H10D 108.3
C101 C102 H10D 108.3
O103 C102 H10E 108.3
C101 C102 H10E 108.3
H10D C102 H10E 107.4
C104 O103 C102 116.1(9)
O103 C104 C105 113.0(10)
O103 C104 H10F 109
C105 C104 H10F 109
O103 C104 H10G 109
C105 C104 H10G 109
H10F C104 H10G 107.8

loop_
_geom_bond_atom_site_label_1
_geom_bond_atom_site_label_2
_geom_bond_distance
Re1 C20 1.890(4)
Re1 C10 1.899(4)
Re1 C2 2.117(4)
Re1 N22 2.236(3)
Re1 P1 2.3457(10)
Re1 Br1 2.6557(4)
C10 O10 1.148(5)
C20 O20 1.159(5)
N1 C2 1.364(4)
N1 C5 1.400(5)
N1 C11 1.437(5)
C11 C12 1.385(5)
C11 C16 1.390(5)
C12 C13 1.393(6)
C12 H12 0.95
C13 C14 1.369(6)
C13 H13 0.95
C14 C15 1.379(6)
C14 H14 0.95
C15 C16 1.388(6)
C15 H15 0.95
C16 H16 0.95
C2 N3 1.378(5)
N3 C4 1.391(5)
N3 C21 1.398(5)
C21 N22 1.343(5)
C21 C26 1.382(5)
N22 C23 1.358(5)
C23 C24 1.371(5)
C23 H23 0.95
C24 C25 1.381(6)
C24 H24 0.95
C25 C26 1.385(6)
C25 H25 0.95
C26 H26 0.95
C4 C5 1.329(6)
C4 H4 0.95
C5 H5 0.95
P1 O12 1.597(3)
P1 O13 1.600(3)
P1 O11 1.610(3)
O11 C111 1.447(4)
C111 C112 1.501(5)
C111 H11A 0.99
C111 H11B 0.99
C112 H11C 0.98
C112 H11D 0.98
C112 H11E 0.98
O12 C121 1.469(4)
C121 C122 1.491(6)
C121 H12A 0.99
C121 H12B 0.99
C122 H12C 0.98
C122 H12D 0.98
C122 H12E 0.98
O13 C131 1.455(4)
C131 C132 1.492(5)
C131 H13A 0.99
C131 H13B 0.99
C132 H13C 0.98
C132 H13D 0.98
C132 H13E 0.98
C101 C102 1.466(14)
C101 H10A 0.98
C101 H10B 0.98
C101 H10C 0.98
C102 O103 1.412(10)
C102 H10D 0.99
C102 H10E 0.99
O103 C104 1.407(11)
C104 C105 1.477(12)
C104 H10F 0.99
C104 H10G 0.99
C105 H10H 0.98
C105 H10I 0.98
C105 H10J 0.98
